data_2209406
loop_
_publ_author_name
'Christian Peifer'
'Schollmeyer, Dieter'
'Roland Selig'
'Stefan Laufer'

_publ_section_title
;
 4-(4-Fluorophenyl)-3-(4-pyridyl)quinolin-2(1<i>H</i>)-one
;
_journal_coeditor_code BT2097
_journal_issue 7
_journal_name_full 'Acta Crystallographica Section E'
_journal_page_first o2648
_journal_page_last o2650
_journal_paper_doi 10.1107/S1600536806020095
_journal_volume 62
_journal_year 2006
_chemical_formula_iupac 'C20 H13 F N2 O'
_chemical_formula_moiety 'C20 H13 F N2 O'
_chemical_formula_sum 'C20 H13 F N2 O'
_chemical_formula_weight 316.33
_chemical_melting_point 319
_chemical_name_common 4-(4-Fluorophenyl)-3-pyridin-4-ylquinolin-2(1H)-one
_chemical_name_systematic
;
4-(4-Fluorophenyl)-3-(4-pyridyl)quinolin-2(1H)-one
;
_space_group_IT_number 15
_symmetry_cell_setting monoclinic
_symmetry_space_group_name_Hall '-C 2yc'
_symmetry_space_group_name_H-M 'C 1 2/c 1'
_atom_sites_solution_hydrogens geom
_atom_sites_solution_primary direct
_atom_sites_solution_secondary difmap
_audit_creation_method SHELXL-97
_cell_angle_alpha 90.00
_cell_angle_beta 117.466(3)
_cell_angle_gamma 90.00
_cell_formula_units_Z 8
_cell_length_a 27.771(2)
_cell_length_b 8.2247(4)
_cell_length_c 15.2643(12)
_cell_measurement_reflns_used 25
_cell_measurement_temperature 295(2)
_cell_measurement_theta_max 72
_cell_measurement_theta_min 65
_cell_volume 3093.5(4)
_computing_cell_refinement 'CAD-4 Software'
_computing_data_collection 'CAD-4 Software (Enraf--Nonius, 1989)'
_computing_data_reduction 'CORINC (Dr\"ager & Gattow, 1971)'
_computing_molecular_graphics 'PLATON (Spek, 2003)'
_computing_publication_material SHELXL97
_computing_structure_refinement 'SHELXL97 (Sheldrick, 1997)'
_computing_structure_solution 'SIR92 (Altomare <i>et al.</i>,  1994)'
_diffrn_ambient_temperature 295(2)
_diffrn_measured_fraction_theta_full 0.999
_diffrn_measured_fraction_theta_max 0.999
_diffrn_measurement_device 'with \k-geometry'
_diffrn_measurement_device_type 'Enraf--Nonius CAD-4'
_diffrn_measurement_method \q/2\w
_diffrn_radiation_monochromator graphite
_diffrn_radiation_type CuK\a
_diffrn_radiation_wavelength 1.54178
_diffrn_reflns_av_R_equivalents 0.0296
_diffrn_reflns_av_sigmaI/netI 0.0176
_diffrn_reflns_limit_h_max 30
_diffrn_reflns_limit_h_min -34
_diffrn_reflns_limit_k_max 10
_diffrn_reflns_limit_k_min 0
_diffrn_reflns_limit_l_max 19
_diffrn_reflns_limit_l_min 0
_diffrn_reflns_number 3264
_diffrn_reflns_theta_full 73.86
_diffrn_reflns_theta_max 73.86
_diffrn_reflns_theta_min 3.59
_diffrn_standards_decay_% 5
_diffrn_standards_interval_time 60
_diffrn_standards_number 3
_exptl_absorpt_coefficient_mu 0.764
_exptl_absorpt_correction_T_max 0.8940
_exptl_absorpt_correction_T_min 0.6868
_exptl_absorpt_correction_type psi-scan
_exptl_absorpt_process_details '(CORINC; Dr\"ager & Gattow, 1971)'
_exptl_crystal_colour yellow
_exptl_crystal_density_diffrn 1.358
_exptl_crystal_density_method 'not measured'
_exptl_crystal_description plate
_exptl_crystal_F_000 1312
_exptl_crystal_size_max 0.55
_exptl_crystal_size_mid 0.50
_exptl_crystal_size_min 0.15
_refine_diff_density_max 0.378
_refine_diff_density_min -0.463
_refine_ls_extinction_coef 0.0017(3)
_refine_ls_extinction_expression Fc^*^=kFc[1+0.001xFc^2^\l^3^/sin(2\q)]^-1/4^
_refine_ls_extinction_method SHELXL97
_refine_ls_goodness_of_fit_ref 1.011
_refine_ls_hydrogen_treatment mixed
_refine_ls_matrix_type full
_refine_ls_number_parameters 232
_refine_ls_number_reflns 3135
_refine_ls_number_restraints 0
_refine_ls_restrained_S_all 1.011
_refine_ls_R_factor_all 0.0607
_refine_ls_R_factor_gt 0.0571
_refine_ls_shift/su_max 0.001
_refine_ls_shift/su_mean 0.000
_refine_ls_structure_factor_coef Fsqd
_refine_ls_weighting_details 'calc w=1/[\s^2^(Fo^2^)+(0.1237P)^2^+1.2501P] where P=(Fo^2^+2Fc^2^)/3'
_refine_ls_weighting_scheme calc
_refine_ls_wR_factor_obs 0.1681
_refine_ls_wR_factor_ref 0.1742
_reflns_number_gt 2826
_reflns_number_total 3135
_reflns_threshold_expression I>2\s(I)
_cod_data_source_file bt2097.cif
_cod_data_source_block 1
_cod_original_sg_symbol_H-M 'C 2/c'
_cod_database_code 2209406
_cod_database_fobs_code 2209406

loop_
_symmetry_equiv_pos_as_xyz
'x, y, z'
'-x, y, -z+1/2'
'x+1/2, y+1/2, z'
'-x+1/2, y+1/2, -z+1/2'
'-x, -y, -z'
'x, -y, z-1/2'
'-x+1/2, -y+1/2, -z'
'x+1/2, -y+1/2, z-1/2'

loop_
_atom_site_type_symbol
_atom_site_label
_atom_site_fract_x
_atom_site_fract_y
_atom_site_fract_z
_atom_site_U_iso_or_equiv
_atom_site_adp_type
_atom_site_calc_flag
_atom_site_refinement_flags
_atom_site_occupancy
F F1 0.29294(5) 0.2471(2) 0.63060(9) 0.0816(5) Uani d . 1
O O1 0.42966(5) 0.27915(19) 0.21389(9) 0.0585(4) Uani d . 1
C C1 0.42644(6) 0.25966(18) 0.44697(11) 0.0398(4) Uani d . 1
C C2 0.48386(7) 0.23937(19) 0.51099(11) 0.0439(4) Uani d . 1
C C3 0.50622(8) 0.2110(3) 0.61374(13) 0.0571(5) Uani d . 1
H H3 0.4835 0.2054 0.6432 0.062(6) Uiso calc R 1
C C4 0.56127(8) 0.1916(3) 0.67047(13) 0.0650(5) Uani d . 1
H H4 0.5754 0.1719 0.7378 0.082(7) Uiso calc R 1
C C5 0.59593(7) 0.2010(3) 0.62839(14) 0.0598(5) Uani d . 1
H H5 0.6332 0.1912 0.6679 0.079(7) Uiso calc R 1
C C6 0.57554(7) 0.2250(2) 0.52823(13) 0.0515(4) Uani d . 1
H H6 0.5988 0.2298 0.4998 0.070(7) Uiso calc R 1
C C7 0.51958(6) 0.24196(19) 0.46970(12) 0.0431(4) Uani d . 1
N N8 0.49841(6) 0.25988(17) 0.36863(10) 0.0457(4) Uani d . 1
H H8 0.5207(5) 0.26244(19) 0.3409(7) 0.046(5) Uiso d R 1
C C9 0.44483(7) 0.2697(2) 0.30442(12) 0.0445(4) Uani d . 1
C C10 0.40717(6) 0.27215(18) 0.34660(11) 0.0399(4) Uani d . 1
C C11 0.38924(6) 0.26065(18) 0.49260(10) 0.0388(4) Uani d . 1
C C12 0.39101(7) 0.3868(2) 0.55474(12) 0.0494(4) Uani d . 1
H H12 0.4150 0.4726 0.5664 0.062(6) Uiso calc R 1
C C13 0.35745(8) 0.3861(2) 0.59946(12) 0.0554(4) Uani d . 1
H H13 0.3580 0.4718 0.6397 0.077(7) Uiso calc R 1
C C14 0.32328(7) 0.2554(2) 0.58289(12) 0.0517(4) Uani d . 1
C C15 0.32041(7) 0.1305(2) 0.52175(11) 0.0497(4) Uani d . 1
H H15 0.2967 0.0442 0.5111 0.072(7) Uiso calc R 1
C C16 0.35313(6) 0.13386(19) 0.47597(10) 0.0420(4) Uani d . 1
H H16 0.3510 0.0501 0.4334 0.045(4) Uiso calc R 1
C C17 0.34849(6) 0.28856(19) 0.27639(10) 0.0387(3) Uani d . 1
C C18 0.31624(6) 0.4091(2) 0.28628(11) 0.0493(4) Uani d . 1
H H18 0.3311 0.4834 0.3379 0.073(7) Uiso calc R 1
C C19 0.26214(7) 0.4175(3) 0.21898(13) 0.0588(5) Uani d . 1
H H19 0.2416 0.4998 0.2270 0.081(7) Uiso calc R 1
N N20 0.23713(6) 0.3161(2) 0.14309(11) 0.0593(4) Uani d . 1
C C21 0.26846(7) 0.2025(2) 0.13367(12) 0.0540(4) Uani d . 1
H H21 0.2524 0.1303 0.0811 0.072(7) Uiso calc R 1
C C22 0.32327(6) 0.1841(2) 0.19656(11) 0.0469(4) Uani d . 1
H H22 0.3430 0.1025 0.1855 0.054(5) Uiso calc R 1

loop_
_atom_site_aniso_label
_atom_site_aniso_U_11
_atom_site_aniso_U_22
_atom_site_aniso_U_33
_atom_site_aniso_U_12
_atom_site_aniso_U_13
_atom_site_aniso_U_23
F1 0.0713(8) 0.1261(12) 0.0640(8) 0.0041(7) 0.0453(7) -0.0003(7)
O1 0.0471(6) 0.0976(10) 0.0351(6) 0.0080(6) 0.0226(5) 0.0102(6)
C1 0.0412(8) 0.0454(8) 0.0314(7) -0.0020(6) 0.0156(6) -0.0006(5)
C2 0.0423(8) 0.0525(9) 0.0319(7) -0.0019(6) 0.0128(6) -0.0006(6)
C3 0.0506(9) 0.0817(12) 0.0339(8) 0.0016(8) 0.0152(7) 0.0004(8)
C4 0.0550(10) 0.0904(14) 0.0342(8) 0.0046(10) 0.0073(7) -0.0003(8)
C5 0.0421(8) 0.0698(11) 0.0499(10) 0.0057(8) 0.0062(7) -0.0007(8)
C6 0.0411(8) 0.0578(9) 0.0516(9) 0.0019(7) 0.0179(7) 0.0016(7)
C7 0.0417(8) 0.0467(8) 0.0379(8) -0.0004(6) 0.0159(6) 0.0011(6)
N8 0.0400(7) 0.0614(8) 0.0387(7) 0.0025(5) 0.0208(6) 0.0048(6)
C9 0.0425(8) 0.0561(9) 0.0365(7) 0.0033(6) 0.0198(6) 0.0054(6)
C10 0.0400(8) 0.0479(8) 0.0320(7) 0.0011(6) 0.0168(6) 0.0019(5)
C11 0.0402(7) 0.0465(8) 0.0270(6) 0.0004(6) 0.0133(6) 0.0008(5)
C12 0.0585(9) 0.0491(9) 0.0408(8) -0.0085(7) 0.0230(7) -0.0087(6)
C13 0.0652(10) 0.0619(10) 0.0428(8) 0.0042(8) 0.0281(8) -0.0110(7)
C14 0.0462(8) 0.0754(11) 0.0352(8) 0.0068(7) 0.0203(7) 0.0051(7)
C15 0.0458(8) 0.0603(10) 0.0400(8) -0.0065(7) 0.0171(6) 0.0043(7)
C16 0.0456(8) 0.0443(8) 0.0317(7) -0.0004(6) 0.0142(6) -0.0013(5)
C17 0.0397(7) 0.0483(8) 0.0294(7) 0.0025(6) 0.0172(6) 0.0060(5)
C18 0.0502(9) 0.0565(9) 0.0393(8) 0.0078(7) 0.0189(7) -0.0009(7)
C19 0.0521(9) 0.0701(11) 0.0500(9) 0.0190(8) 0.0198(8) 0.0017(8)
N20 0.0454(7) 0.0775(11) 0.0444(8) 0.0112(7) 0.0118(6) 0.0029(7)
C21 0.0479(9) 0.0669(10) 0.0389(8) 0.0005(8) 0.0131(7) -0.0051(7)
C22 0.0464(8) 0.0551(9) 0.0369(7) 0.0047(7) 0.0171(7) -0.0021(6)

loop_
_atom_type_symbol
_atom_type_description
_atom_type_scat_dispersion_real
_atom_type_scat_dispersion_imag
_atom_type_scat_source
C C 0.0181 0.0091 'International Tables Vol C Tables 4.2.6.8 and 6.1.1.4'
H H 0.0000 0.0000 'International Tables Vol C Tables 4.2.6.8 and 6.1.1.4'
N N 0.0311 0.0180 'International Tables Vol C Tables 4.2.6.8 and 6.1.1.4'
O O 0.0492 0.0322 'International Tables Vol C Tables 4.2.6.8 and 6.1.1.4'
F F 0.0727 0.0534 'International Tables Vol C Tables 4.2.6.8 and 6.1.1.4'

loop_
_geom_angle_atom_site_label_1
_geom_angle_atom_site_label_2
_geom_angle_atom_site_label_3
_geom_angle
C10 C1 C2 120.22(14)
C10 C1 C11 121.60(14)
C2 C1 C11 118.15(13)
C7 C2 C3 117.52(15)
C7 C2 C1 118.95(14)
C3 C2 C1 123.49(15)
C4 C3 C2 120.61(18)
C4 C3 H3 119.7
C2 C3 H3 119.7
C3 C4 C5 120.68(17)
C3 C4 H4 119.7
C5 C4 H4 119.7
C6 C5 C4 120.34(16)
C6 C5 H5 119.8
C4 C5 H5 119.8
C5 C6 C7 119.38(17)
C5 C6 H6 120.3
C7 C6 H6 120.3
N8 C7 C6 119.97(15)
N8 C7 C2 118.64(14)
C6 C7 C2 121.39(15)
C9 N8 C7 125.00(13)
C9 N8 H8 115.1
C7 N8 H8 119.8
O1 C9 N8 120.14(14)
O1 C9 C10 122.91(15)
N8 C9 C10 116.94(14)
C1 C10 C9 120.07(15)
C1 C10 C17 122.97(13)
C9 C10 C17 116.96(13)
C16 C11 C12 118.74(14)
C16 C11 C1 120.63(13)
C12 C11 C1 120.61(14)
C13 C12 C11 120.83(15)
C13 C12 H12 119.6
C11 C12 H12 119.6
C14 C13 C12 118.36(15)
C14 C13 H13 120.8
C12 C13 H13 120.8
F1 C14 C15 118.55(17)
F1 C14 C13 119.36(16)
C15 C14 C13 122.06(15)
C14 C15 C16 119.13(15)
C14 C15 H15 120.4
C16 C15 H15 120.4
C15 C16 C11 120.83(14)
C15 C16 H16 119.6
C11 C16 H16 119.6
C22 C17 C18 116.57(14)
C22 C17 C10 121.20(13)
C18 C17 C10 122.22(14)
C19 C18 C17 119.40(16)
C19 C18 H18 120.3
C17 C18 H18 120.3
N20 C19 C18 124.70(16)
N20 C19 H19 117.7
C18 C19 H19 117.7
C21 N20 C19 115.40(15)
N20 C21 C22 124.59(16)
N20 C21 H21 117.7
C22 C21 H21 117.7
C21 C22 C17 119.31(15)
C21 C22 H22 120.3
C17 C22 H22 120.3

loop_
_geom_bond_atom_site_label_1
_geom_bond_atom_site_label_2
_geom_bond_distance
F1 C14 1.346(2)
O1 C9 1.2474(19)
C1 C10 1.374(2)
C1 C2 1.445(2)
C1 C11 1.489(2)
C2 C7 1.399(2)
C2 C3 1.415(2)
C3 C4 1.375(3)
C3 H3 0.9300
C4 C5 1.384(3)
C4 H4 0.9300
C5 C6 1.378(3)
C5 H5 0.9300
C6 C7 1.397(2)
C6 H6 0.9300
C7 N8 1.382(2)
N8 C9 1.355(2)
N8 H8 0.897(14)
C9 C10 1.460(2)
C10 C17 1.487(2)
C11 C16 1.387(2)
C11 C12 1.391(2)
C12 C13 1.386(2)
C12 H12 0.9300
C13 C14 1.378(3)
C13 H13 0.9300
C14 C15 1.366(3)
C15 C16 1.379(2)
C15 H15 0.9300
C16 H16 0.9300
C17 C22 1.388(2)
C17 C18 1.390(2)
C18 C19 1.376(2)
C18 H18 0.9300
C19 N20 1.333(3)
C19 H19 0.9300
N20 C21 1.329(3)
C21 C22 1.383(2)
C21 H21 0.9300
C22 H22 0.9300

loop_
_geom_hbond_atom_site_label_D
_geom_hbond_atom_site_label_H
_geom_hbond_atom_site_label_A
_geom_hbond_site_symmetry_A
_geom_hbond_distance_DH
_geom_hbond_distance_HA
_geom_hbond_distance_DA
_geom_hbond_angle_DHA
N8 H8 O1 2_655 0.897(14) 1.919(14) 2.8148(18) 176.6

loop_
_geom_torsion_atom_site_label_1
_geom_torsion_atom_site_label_2
_geom_torsion_atom_site_label_3
_geom_torsion_atom_site_label_4
_geom_torsion
C10 C1 C2 C7 3.6(2)
C11 C1 C2 C7 -178.51(14)
C10 C1 C2 C3 -174.08(17)
C11 C1 C2 C3 3.8(2)
C7 C2 C3 C4 1.8(3)
C1 C2 C3 C4 179.54(18)
C2 C3 C4 C5 0.6(3)
C3 C4 C5 C6 -2.1(3)
C4 C5 C6 C7 0.9(3)
C5 C6 C7 N8 -177.55(17)
C5 C6 C7 C2 1.7(3)
C3 C2 C7 N8 176.23(16)
C1 C2 C7 N8 -1.6(2)
C3 C2 C7 C6 -3.0(2)
C1 C2 C7 C6 179.19(15)
C6 C7 N8 C9 176.79(16)
C2 C7 N8 C9 -2.5(2)
C7 N8 C9 O1 -177.07(16)
C7 N8 C9 C10 4.2(2)
C2 C1 C10 C9 -1.8(2)
C11 C1 C10 C9 -179.61(13)
C2 C1 C10 C17 178.25(14)
C11 C1 C10 C17 0.4(2)
O1 C9 C10 C1 179.36(16)
N8 C9 C10 C1 -2.0(2)
O1 C9 C10 C17 -0.7(2)
N8 C9 C10 C17 177.99(14)
C10 C1 C11 C16 66.5(2)
C2 C1 C11 C16 -111.33(16)
C10 C1 C11 C12 -115.08(17)
C2 C1 C11 C12 67.04(19)
C16 C11 C12 C13 0.1(2)
C1 C11 C12 C13 -178.30(15)
C11 C12 C13 C14 1.6(3)
C12 C13 C14 F1 175.70(16)
C12 C13 C14 C15 -2.1(3)
F1 C14 C15 C16 -177.05(15)
C13 C14 C15 C16 0.8(3)
C14 C15 C16 C11 1.1(2)
C12 C11 C16 C15 -1.5(2)
C1 C11 C16 C15 176.92(14)
C1 C10 C17 C22 -126.81(17)
C9 C10 C17 C22 53.2(2)
C1 C10 C17 C18 53.8(2)
C9 C10 C17 C18 -126.14(16)
C22 C17 C18 C19 0.8(2)
C10 C17 C18 C19 -179.80(15)
C17 C18 C19 N20 0.5(3)
C18 C19 N20 C21 -1.2(3)
C19 N20 C21 C22 0.6(3)
N20 C21 C22 C17 0.6(3)
C18 C17 C22 C21 -1.3(2)
C10 C17 C22 C21 179.28(15)

loop_
_cod_related_entry_id
_cod_related_entry_database
_cod_related_entry_code
1 ChemSpider 17272639
